data_4301073
loop_
_publ_author_name
'Giuliano Bandoli'
'Davide Barreca'
'Alberto Gasparotto'
'Chiara Maccato'
'Roberta Seraglia'
'Eugenio Tondello'
'Anjana Devi'
'Roland A. Fischer'
'Manuela Winter'

_publ_section_title
;
A Cobalt(II) Hexafluoroacetylacetonate Ethylenediamine Complex As a CVD
Molecular Source of Cobalt Oxide Nanostructures
;
_journal_name_full 'Inorganic Chemistry'
_journal_page_first 82
_journal_page_last 89
_journal_paper_doi 10.1021/ic801212v
_journal_volume 48
_journal_year 2009
_chemical_formula_sum 'C16 H18 Co F12 N2 O4'
_chemical_formula_weight 589.25
_chemical_name_systematic
; 
 ? 
;
_space_group_IT_number 14
_symmetry_cell_setting monoclinic
_symmetry_space_group_name_Hall '-P 2yn'
_symmetry_space_group_name_H-M 'P 1 21/n 1'
_atom_sites_solution_hydrogens geom
_atom_sites_solution_primary direct
_atom_sites_solution_secondary difmap
_audit_creation_method SHELXL-97
_cell_angle_alpha 90.00
_cell_angle_beta 108.279(2)
_cell_angle_gamma 90.00
_cell_formula_units_Z 4
_cell_length_a 13.1629(2)
_cell_length_b 10.35360(10)
_cell_length_c 17.2325(3)
_cell_measurement_reflns_used 20000
_cell_measurement_temperature 107(2)
_cell_measurement_theta_max 27.499
_cell_measurement_theta_min 2.60
_cell_volume 2230.00(6)
_computing_cell_refinement 'CrysAlis RED 1.171.13, Oxford Diffraction'
_computing_data_collection 'CrysAlis CCD 1.171.13, Oxford Diffraction'
_computing_data_reduction 'CrysAlis RED 1.171.13, Oxford Diffraction'
_computing_molecular_graphics SHELXL-97
_computing_publication_material SHELXL-97
_computing_structure_refinement 'SHELXL-97 (Sheldrick, 1997)'
_computing_structure_solution 'SHELXS-97 (Sheldrick, 1990)'
_diffrn_ambient_temperature 107(2)
_diffrn_measured_fraction_theta_full 0.995
_diffrn_measured_fraction_theta_max 0.995
_diffrn_measurement_device_type 'Sapphire2-CCD, Oxford Diffraction'
_diffrn_measurement_method '1106 images at 1.0 deg. in \w and 20 sec.'
_diffrn_radiation_monochromator graphite
_diffrn_radiation_source 'Enhance (Mo) X-ray Source'
_diffrn_radiation_type MoK\a
_diffrn_radiation_wavelength 0.71073
_diffrn_reflns_av_R_equivalents 0.0307
_diffrn_reflns_av_sigmaI/netI 0.0217
_diffrn_reflns_limit_h_max 17
_diffrn_reflns_limit_h_min -17
_diffrn_reflns_limit_k_max 13
_diffrn_reflns_limit_k_min -13
_diffrn_reflns_limit_l_max 22
_diffrn_reflns_limit_l_min -22
_diffrn_reflns_number 41371
_diffrn_reflns_theta_full 27.58
_diffrn_reflns_theta_max 27.58
_diffrn_reflns_theta_min 3.06
_exptl_absorpt_coefficient_mu 0.896
_exptl_absorpt_correction_T_max 0.7103
_exptl_absorpt_correction_T_min 0.6156
_exptl_absorpt_correction_type 'numeric analytical'
_exptl_absorpt_process_details 'Gaussian face-indexed'
_exptl_crystal_colour red
_exptl_crystal_density_diffrn 1.755
_exptl_crystal_density_method 'not measured'
_exptl_crystal_description prism
_exptl_crystal_F_000 1180
_exptl_crystal_size_max 0.60
_exptl_crystal_size_mid 0.50
_exptl_crystal_size_min 0.41
_refine_diff_density_max 0.439
_refine_diff_density_min -0.244
_refine_diff_density_rms 0.065
_refine_ls_extinction_method none
_refine_ls_goodness_of_fit_ref 1.014
_refine_ls_hydrogen_treatment constr
_refine_ls_matrix_type full
_refine_ls_number_parameters 320
_refine_ls_number_reflns 5134
_refine_ls_number_restraints 0
_refine_ls_restrained_S_all 1.014
_refine_ls_R_factor_all 0.0351
_refine_ls_R_factor_gt 0.0273
_refine_ls_shift/su_max 0.001
_refine_ls_shift/su_mean 0.000
_refine_ls_structure_factor_coef Fsqd
_refine_ls_weighting_details 'calc w=1/[\s^2^(Fo^2^)+(0.0442P)^2^+0.0000P] where P=(Fo^2^+2Fc^2^)/3'
_refine_ls_weighting_scheme calc
_refine_ls_wR_factor_gt 0.0663
_refine_ls_wR_factor_ref 0.0677
_reflns_number_gt 4173
_reflns_number_total 5134
_reflns_threshold_expression >2sigma(I)
_cod_data_source_file ic801212v_si_001.cif
_cod_data_source_block Co(hfa)2_tmeda
_cod_original_sg_symbol_H-M 'P 21/n'
_cod_database_code 4301073

loop_
_symmetry_equiv_pos_as_xyz
'x, y, z'
'-x+1/2, y+1/2, -z+1/2'
'-x, -y, -z'
'x-1/2, -y-1/2, z-1/2'

loop_
_atom_site_label
_atom_site_type_symbol
_atom_site_fract_x
_atom_site_fract_y
_atom_site_fract_z
_atom_site_U_iso_or_equiv
_atom_site_adp_type
_atom_site_occupancy
_atom_site_symmetry_multiplicity
_atom_site_calc_flag
_atom_site_refinement_flags
_atom_site_disorder_assembly
_atom_site_disorder_group
Co1 Co 0.597413(14) 0.111565(16) 0.846035(11) 0.01821(6) Uani 1 1 d . . .
O11 O 0.75790(8) 0.16472(9) 0.88398(6) 0.0226(2) Uani 1 1 d . . .
C12 C 0.82384(11) 0.12419(13) 0.94877(8) 0.0208(3) Uani 1 1 d . . .
C121 C 0.92387(12) 0.20873(14) 0.97897(9) 0.0265(3) Uani 1 1 d . . .
F121 F 0.99177(8) 0.17040(10) 1.05020(6) 0.0434(3) Uani 1 1 d . . .
F122 F 0.89730(8) 0.33094(8) 0.98819(6) 0.0400(2) Uani 1 1 d . . .
F123 F 0.97795(7) 0.21028(9) 0.92546(6) 0.0349(2) Uani 1 1 d . . .
C13 C 0.81804(11) 0.01434(13) 0.99368(8) 0.0221(3) Uani 1 1 d . . .
H13 H 0.8747 -0.0038 1.0424 0.026 Uiso 1 1 calc R . .
C14 C 0.73136(11) -0.06960(13) 0.96906(8) 0.0201(3) Uani 1 1 d . . .
C141 C 0.74092(11) -0.20042(13) 1.01243(9) 0.0237(3) Uani 1 1 d . . .
F141 F 0.78104(8) -0.28877(8) 0.97339(6) 0.0387(2) Uani 1 1 d . . .
F142 F 0.80507(7) -0.19802(9) 1.08965(5) 0.0335(2) Uani 1 1 d . . .
F143 F 0.64632(7) -0.24381(8) 1.01337(6) 0.0335(2) Uani 1 1 d . . .
O15 O 0.64543(8) -0.05570(9) 0.91224(6) 0.0221(2) Uani 1 1 d . . .
O21 O 0.55475(8) 0.28577(9) 0.78703(6) 0.0227(2) Uani 1 1 d . . .
C22 C 0.56269(11) 0.39379(13) 0.82115(9) 0.0211(3) Uani 1 1 d . . .
C221 C 0.52801(12) 0.50573(14) 0.76060(9) 0.0285(3) Uani 1 1 d . . .
F221 F 0.42204(8) 0.50482(11) 0.72702(7) 0.0545(3) Uani 1 1 d . . .
F222 F 0.56925(9) 0.49585(9) 0.69985(6) 0.0431(2) Uani 1 1 d . . .
F223 F 0.55471(10) 0.62096(8) 0.79410(6) 0.0496(3) Uani 1 1 d . . .
C23 C 0.59458(12) 0.42214(13) 0.90397(9) 0.0253(3) Uani 1 1 d . . .
H23 H 0.6061 0.5096 0.9211 0.030 Uiso 1 1 calc R . .
C24 C 0.61008(11) 0.32516(13) 0.96270(8) 0.0224(3) Uani 1 1 d . . .
C241 C 0.64958(14) 0.36518(14) 1.05289(9) 0.0313(4) Uani 1 1 d . . .
F241 F 0.73703(8) 0.29795(11) 1.09217(6) 0.0491(3) Uani 1 1 d . . .
F242 F 0.57761(9) 0.33846(9) 1.09030(6) 0.0437(2) Uani 1 1 d . . .
F243 F 0.67302(11) 0.48908(10) 1.06488(6) 0.0626(4) Uani 1 1 d . . .
O25 O 0.59561(8) 0.20635(9) 0.95245(6) 0.0223(2) Uani 1 1 d . . .
N31 N 0.43389(9) 0.04314(11) 0.81163(7) 0.0230(3) Uani 1 1 d . . .
C311 C 0.40968(12) -0.02292(15) 0.87989(9) 0.0311(3) Uani 1 1 d . . .
H31A H 0.4205 0.0372 0.9257 0.047 Uiso 1 1 calc R . .
H31B H 0.4574 -0.0973 0.8975 0.047 Uiso 1 1 calc R . .
H31C H 0.3352 -0.0524 0.8617 0.047 Uiso 1 1 calc R . .
C312 C 0.35664(12) 0.14999(15) 0.78409(9) 0.0283(3) Uani 1 1 d . . .
H31D H 0.2836 0.1156 0.7684 0.042 Uiso 1 1 calc R . .
H31E H 0.3685 0.1929 0.7370 0.042 Uiso 1 1 calc R . .
H31F H 0.3665 0.2124 0.8286 0.042 Uiso 1 1 calc R . .
C32 C 0.42534(13) -0.04899(15) 0.74423(10) 0.0310(3) Uani 1 1 d . . .
H32A H 0.3490 -0.0632 0.7133 0.037 Uiso 1 1 calc R . .
H32B H 0.4567 -0.1330 0.7672 0.037 Uiso 1 1 calc R . .
C33 C 0.48331(12) 0.00199(15) 0.68699(9) 0.0302(3) Uani 1 1 d . . .
H33A H 0.4772 -0.0613 0.6427 0.036 Uiso 1 1 calc R . .
H33B H 0.4496 0.0837 0.6618 0.036 Uiso 1 1 calc R . .
N34 N 0.59788(9) 0.02499(11) 0.73220(7) 0.0231(3) Uani 1 1 d . . .
C341 C 0.64525(14) 0.11038(14) 0.68387(9) 0.0313(3) Uani 1 1 d . . .
H34A H 0.7211 0.1246 0.7138 0.047 Uiso 1 1 calc R . .
H34B H 0.6076 0.1934 0.6747 0.047 Uiso 1 1 calc R . .
H34C H 0.6385 0.0697 0.6311 0.047 Uiso 1 1 calc R . .
C342 C 0.65872(13) -0.09761(14) 0.74555(10) 0.0290(3) Uani 1 1 d . . .
H34D H 0.6578 -0.1336 0.6927 0.043 Uiso 1 1 calc R . .
H34E H 0.6258 -0.1592 0.7737 0.043 Uiso 1 1 calc R . .
H34F H 0.7328 -0.0812 0.7791 0.043 Uiso 1 1 calc R . .

loop_
_atom_site_aniso_label
_atom_site_aniso_U_11
_atom_site_aniso_U_22
_atom_site_aniso_U_33
_atom_site_aniso_U_23
_atom_site_aniso_U_13
_atom_site_aniso_U_12
Co1 0.02066(11) 0.01502(10) 0.01694(10) 0.00174(7) 0.00300(7) -0.00029(7)
O11 0.0222(5) 0.0212(5) 0.0222(5) 0.0039(4) 0.0038(4) -0.0018(4)
C12 0.0196(7) 0.0207(7) 0.0222(7) -0.0023(5) 0.0067(6) 0.0004(5)
C121 0.0256(8) 0.0243(7) 0.0264(8) 0.0024(6) 0.0035(6) -0.0015(6)
F121 0.0354(5) 0.0466(6) 0.0340(5) 0.0102(4) -0.0094(4) -0.0155(4)
F122 0.0383(5) 0.0236(5) 0.0548(6) -0.0116(4) 0.0098(5) -0.0065(4)
F123 0.0257(5) 0.0391(5) 0.0418(5) 0.0030(4) 0.0134(4) -0.0059(4)
C13 0.0216(7) 0.0220(7) 0.0196(7) 0.0022(5) 0.0022(6) 0.0010(5)
C14 0.0247(7) 0.0169(6) 0.0204(7) 0.0011(5) 0.0095(6) 0.0031(5)
C141 0.0248(7) 0.0214(7) 0.0254(7) 0.0033(6) 0.0087(6) 0.0026(6)
F141 0.0577(6) 0.0199(4) 0.0460(6) 0.0040(4) 0.0271(5) 0.0107(4)
F142 0.0353(5) 0.0338(5) 0.0265(5) 0.0126(4) 0.0027(4) 0.0001(4)
F143 0.0279(5) 0.0288(5) 0.0437(5) 0.0140(4) 0.0111(4) -0.0028(4)
O15 0.0229(5) 0.0185(5) 0.0220(5) 0.0030(4) 0.0027(4) -0.0007(4)
O21 0.0277(5) 0.0181(5) 0.0199(5) 0.0022(4) 0.0037(4) 0.0008(4)
C22 0.0196(7) 0.0180(7) 0.0252(7) 0.0047(6) 0.0064(6) 0.0007(5)
C221 0.0339(9) 0.0221(7) 0.0302(8) 0.0058(6) 0.0109(7) 0.0038(6)
F221 0.0339(6) 0.0537(7) 0.0675(7) 0.0330(6) 0.0036(5) 0.0125(5)
F222 0.0654(7) 0.0356(5) 0.0357(5) 0.0135(4) 0.0263(5) 0.0089(5)
F223 0.0887(9) 0.0166(5) 0.0438(6) 0.0055(4) 0.0211(6) 0.0006(5)
C23 0.0316(8) 0.0173(6) 0.0264(8) -0.0016(6) 0.0082(6) -0.0009(6)
C24 0.0217(7) 0.0230(7) 0.0215(7) -0.0020(5) 0.0053(6) 0.0001(5)
C241 0.0442(10) 0.0247(8) 0.0241(8) -0.0032(6) 0.0094(7) -0.0042(7)
F241 0.0426(6) 0.0665(7) 0.0268(5) -0.0074(5) -0.0054(5) 0.0053(5)
F242 0.0608(7) 0.0447(6) 0.0329(5) -0.0053(4) 0.0249(5) 0.0017(5)
F243 0.1214(11) 0.0307(5) 0.0292(5) -0.0100(4) 0.0142(6) -0.0278(6)
O25 0.0272(5) 0.0187(5) 0.0197(5) 0.0011(4) 0.0055(4) -0.0006(4)
N31 0.0223(6) 0.0232(6) 0.0209(6) 0.0023(5) 0.0033(5) -0.0005(5)
C311 0.0268(8) 0.0337(8) 0.0328(8) 0.0108(7) 0.0094(7) -0.0014(6)
C312 0.0228(8) 0.0327(8) 0.0277(8) 0.0054(6) 0.0053(6) 0.0027(6)
C32 0.0263(8) 0.0291(8) 0.0339(8) -0.0080(7) 0.0041(7) -0.0071(6)
C33 0.0300(8) 0.0342(8) 0.0221(7) -0.0080(6) 0.0019(6) -0.0004(7)
N34 0.0258(6) 0.0207(6) 0.0219(6) 0.0005(5) 0.0061(5) 0.0003(5)
C341 0.0436(9) 0.0281(8) 0.0261(8) 0.0031(6) 0.0166(7) 0.0018(7)
C342 0.0367(9) 0.0222(7) 0.0295(8) -0.0023(6) 0.0124(7) 0.0037(6)

loop_
_atom_type_symbol
_atom_type_description
_atom_type_scat_dispersion_real
_atom_type_scat_dispersion_imag
_atom_type_scat_source
C C 0.0033 0.0016 'International Tables Vol C Tables 4.2.6.8 and 6.1.1.4'
H H 0.0000 0.0000 'International Tables Vol C Tables 4.2.6.8 and 6.1.1.4'
N N 0.0061 0.0033 'International Tables Vol C Tables 4.2.6.8 and 6.1.1.4'
O O 0.0106 0.0060 'International Tables Vol C Tables 4.2.6.8 and 6.1.1.4'
F F 0.0171 0.0103 'International Tables Vol C Tables 4.2.6.8 and 6.1.1.4'
Co Co 0.3494 0.9721 'International Tables Vol C Tables 4.2.6.8 and 6.1.1.4'

loop_
_geom_angle_atom_site_label_1
_geom_angle_atom_site_label_2
_geom_angle_atom_site_label_3
_geom_angle
_geom_angle_site_symmetry_1
_geom_angle_site_symmetry_3
_geom_angle_publ_flag
O21 Co1 O15 176.06(4) . . ?
O21 Co1 O11 90.93(4) . . ?
O15 Co1 O11 86.76(4) . . ?
O21 Co1 O25 86.87(4) . . ?
O15 Co1 O25 89.70(4) . . ?
O11 Co1 O25 83.67(4) . . ?
O21 Co1 N34 89.60(4) . . ?
O15 Co1 N34 93.80(4) . . ?
O11 Co1 N34 95.94(4) . . ?
O25 Co1 N34 176.45(4) . . ?
O21 Co1 N31 93.30(4) . . ?
O15 Co1 N31 89.00(4) . . ?
O11 Co1 N31 175.76(4) . . ?
O25 Co1 N31 96.33(4) . . ?
N34 Co1 N31 84.33(4) . . ?
C12 O11 Co1 122.89(9) . . ?
O11 C12 C13 128.78(13) . . ?
O11 C12 C121 113.16(12) . . ?
C13 C12 C121 118.04(12) . . ?
F123 C121 F121 106.99(12) . . ?
F123 C121 F122 106.75(12) . . ?
F121 C121 F122 107.32(12) . . ?
F123 C121 C12 111.21(12) . . ?
F121 C121 C12 113.58(12) . . ?
F122 C121 C12 110.66(12) . . ?
C14 C13 C12 121.61(13) . . ?
C14 C13 H13 119.2 . . ?
C12 C13 H13 119.2 . . ?
O15 C14 C13 128.39(13) . . ?
O15 C14 C141 113.52(12) . . ?
C13 C14 C141 118.00(12) . . ?
F143 C141 F142 107.25(11) . . ?
F143 C141 F141 107.10(12) . . ?
F142 C141 F141 106.74(11) . . ?
F143 C141 C14 111.76(11) . . ?
F142 C141 C14 113.54(12) . . ?
F141 C141 C14 110.11(11) . . ?
C14 O15 Co1 125.11(9) . . ?
C22 O21 Co1 125.47(9) . . ?
O21 C22 C23 128.75(13) . . ?
O21 C22 C221 113.14(12) . . ?
C23 C22 C221 118.08(12) . . ?
F223 C221 F222 107.18(12) . . ?
F223 C221 F221 107.12(13) . . ?
F222 C221 F221 106.78(13) . . ?
F223 C221 C22 113.80(12) . . ?
F222 C221 C22 111.81(12) . . ?
F221 C221 C22 109.80(12) . . ?
C22 C23 C24 121.51(13) . . ?
C22 C23 H23 119.2 . . ?
C24 C23 H23 119.2 . . ?
O25 C24 C23 128.72(13) . . ?
O25 C24 C241 113.44(12) . . ?
C23 C24 C241 117.84(12) . . ?
F243 C241 F242 107.03(13) . . ?
F243 C241 F241 107.79(14) . . ?
F242 C241 F241 106.12(12) . . ?
F243 C241 C24 114.17(12) . . ?
F242 C241 C24 111.60(13) . . ?
F241 C241 C24 109.74(12) . . ?
C24 O25 Co1 122.98(9) . . ?
C312 N31 C311 107.68(12) . . ?
C312 N31 C32 110.83(11) . . ?
C311 N31 C32 110.11(11) . . ?
C312 N31 Co1 111.60(9) . . ?
C311 N31 Co1 112.16(9) . . ?
C32 N31 Co1 104.49(9) . . ?
N31 C311 H31A 109.5 . . ?
N31 C311 H31B 109.5 . . ?
H31A C311 H31B 109.5 . . ?
N31 C311 H31C 109.5 . . ?
H31A C311 H31C 109.5 . . ?
H31B C311 H31C 109.5 . . ?
N31 C312 H31D 109.5 . . ?
N31 C312 H31E 109.5 . . ?
H31D C312 H31E 109.5 . . ?
N31 C312 H31F 109.5 . . ?
H31D C312 H31F 109.5 . . ?
H31E C312 H31F 109.5 . . ?
N31 C32 C33 110.85(12) . . ?
N31 C32 H32A 109.5 . . ?
C33 C32 H32A 109.5 . . ?
N31 C32 H32B 109.5 . . ?
C33 C32 H32B 109.5 . . ?
H32A C32 H32B 108.1 . . ?
N34 C33 C32 110.48(12) . . ?
N34 C33 H33A 109.6 . . ?
C32 C33 H33A 109.6 . . ?
N34 C33 H33B 109.6 . . ?
C32 C33 H33B 109.6 . . ?
H33A C33 H33B 108.1 . . ?
C341 N34 C342 107.27(11) . . ?
C341 N34 C33 109.80(11) . . ?
C342 N34 C33 110.82(11) . . ?
C341 N34 Co1 112.66(9) . . ?
C342 N34 Co1 111.75(9) . . ?
C33 N34 Co1 104.58(8) . . ?
N34 C341 H34A 109.5 . . ?
N34 C341 H34B 109.5 . . ?
H34A C341 H34B 109.5 . . ?
N34 C341 H34C 109.5 . . ?
H34A C341 H34C 109.5 . . ?
H34B C341 H34C 109.5 . . ?
N34 C342 H34D 109.5 . . ?
N34 C342 H34E 109.5 . . ?
H34D C342 H34E 109.5 . . ?
N34 C342 H34F 109.5 . . ?
H34D C342 H34F 109.5 . . ?
H34E C342 H34F 109.5 . . ?

loop_
_geom_bond_atom_site_label_1
_geom_bond_atom_site_label_2
_geom_bond_distance
_geom_bond_site_symmetry_2
_geom_bond_publ_flag
Co1 O21 2.0601(9) . ?
Co1 O15 2.0610(9) . ?
Co1 O11 2.0801(10) . ?
Co1 O25 2.0866(9) . ?
Co1 N34 2.1586(12) . ?
Co1 N31 2.1647(12) . ?
O11 C12 1.2523(16) . ?
C12 C13 1.3911(19) . ?
C12 C121 1.5300(19) . ?
C121 F123 1.3301(17) . ?
C121 F121 1.3322(16) . ?
C121 F122 1.3355(17) . ?
C13 C14 1.3904(19) . ?
C13 H13 0.9500 . ?
C14 O15 1.2507(16) . ?
C14 C141 1.5330(19) . ?
C141 F143 1.3287(16) . ?
C141 F142 1.3341(16) . ?
C141 F141 1.3384(16) . ?
O21 C22 1.2525(16) . ?
C22 C23 1.387(2) . ?
C22 C221 1.5303(19) . ?
C221 F223 1.3239(18) . ?
C221 F222 1.3257(18) . ?
C221 F221 1.3319(18) . ?
C23 C24 1.3945(19) . ?
C23 H23 0.9500 . ?
C24 O25 1.2488(17) . ?
C24 C241 1.533(2) . ?
C241 F243 1.3205(17) . ?
C241 F242 1.3314(19) . ?
C241 F241 1.3337(19) . ?
N31 C312 1.4765(18) . ?
N31 C311 1.4791(18) . ?
N31 C32 1.4798(18) . ?
C311 H31A 0.9800 . ?
C311 H31B 0.9800 . ?
C311 H31C 0.9800 . ?
C312 H31D 0.9800 . ?
C312 H31E 0.9800 . ?
C312 H31F 0.9800 . ?
C32 C33 1.519(2) . ?
C32 H32A 0.9900 . ?
C32 H32B 0.9900 . ?
C33 N34 1.4836(19) . ?
C33 H33A 0.9900 . ?
C33 H33B 0.9900 . ?
N34 C341 1.4798(18) . ?
N34 C342 1.4798(18) . ?
C341 H34A 0.9800 . ?
C341 H34B 0.9800 . ?
C341 H34C 0.9800 . ?
C342 H34D 0.9800 . ?
C342 H34E 0.9800 . ?
C342 H34F 0.9800 . ?

loop_
_geom_hbond_atom_site_label_D
_geom_hbond_atom_site_label_H
_geom_hbond_atom_site_label_A
_geom_hbond_distance_DH
_geom_hbond_distance_HA
_geom_hbond_distance_DA
_geom_hbond_angle_DHA
_geom_hbond_site_symmetry_A
C341 H34B F121 0.98 2.62 3.4088(18) 137.7 4_565
C342 H34F F222 0.98 2.64 3.540(2) 153.0 2_646
C311 H31A F143 0.98 2.65 3.5219(19) 148.2 3_657
C311 H31B F242 0.98 2.56 3.3033(18) 132.7 3_657

loop_
_geom_torsion_atom_site_label_1
_geom_torsion_atom_site_label_2
_geom_torsion_atom_site_label_3
_geom_torsion_atom_site_label_4
_geom_torsion
_geom_torsion_site_symmetry_1
_geom_torsion_site_symmetry_2
_geom_torsion_site_symmetry_3
_geom_torsion_site_symmetry_4
_geom_torsion_publ_flag
O21 Co1 O11 C12 150.40(10) . . . . ?
O15 Co1 O11 C12 -26.41(10) . . . . ?
O25 Co1 O11 C12 63.65(10) . . . . ?
N34 Co1 O11 C12 -119.90(11) . . . . ?
N31 Co1 O11 C12 -26.5(6) . . . . ?
Co1 O11 C12 C13 21.5(2) . . . . ?
Co1 O11 C12 C121 -160.02(9) . . . . ?
O11 C12 C121 F123 -62.73(16) . . . . ?
C13 C12 C121 F123 115.95(14) . . . . ?
O11 C12 C121 F121 176.51(12) . . . . ?
C13 C12 C121 F121 -4.80(19) . . . . ?
O11 C12 C121 F122 55.73(16) . . . . ?
C13 C12 C121 F122 -125.58(14) . . . . ?
O11 C12 C13 C14 0.4(2) . . . . ?
C121 C12 C13 C14 -178.07(13) . . . . ?
C12 C13 C14 O15 -7.9(2) . . . . ?
C12 C13 C14 C141 168.59(13) . . . . ?
O15 C14 C141 F143 -32.21(16) . . . . ?
C13 C14 C141 F143 150.83(12) . . . . ?
O15 C14 C141 F142 -153.69(12) . . . . ?
C13 C14 C141 F142 29.35(17) . . . . ?
O15 C14 C141 F141 86.70(14) . . . . ?
C13 C14 C141 F141 -90.26(15) . . . . ?
C13 C14 O15 Co1 -8.8(2) . . . . ?
C141 C14 O15 Co1 174.60(8) . . . . ?
O21 Co1 O15 C14 -33.2(6) . . . . ?
O11 Co1 O15 C14 20.89(11) . . . . ?
O25 Co1 O15 C14 -62.78(11) . . . . ?
N34 Co1 O15 C14 116.64(11) . . . . ?
N31 Co1 O15 C14 -159.11(11) . . . . ?
O15 Co1 O21 C22 -12.8(6) . . . . ?
O11 Co1 O21 C22 -66.84(11) . . . . ?
O25 Co1 O21 C22 16.77(11) . . . . ?
N34 Co1 O21 C22 -162.77(11) . . . . ?
N31 Co1 O21 C22 112.93(11) . . . . ?
Co1 O21 C22 C23 -4.2(2) . . . . ?
Co1 O21 C22 C221 178.00(9) . . . . ?
O21 C22 C221 F223 -167.80(13) . . . . ?
C23 C22 C221 F223 14.19(19) . . . . ?
O21 C22 C221 F222 -46.18(17) . . . . ?
C23 C22 C221 F222 135.81(14) . . . . ?
O21 C22 C221 F221 72.15(16) . . . . ?
C23 C22 C221 F221 -105.86(15) . . . . ?
O21 C22 C23 C24 -8.5(2) . . . . ?
C221 C22 C23 C24 169.12(13) . . . . ?
C22 C23 C24 O25 -2.7(2) . . . . ?
C22 C23 C24 C241 177.66(14) . . . . ?
O25 C24 C241 F243 175.13(14) . . . . ?
C23 C24 C241 F243 -5.2(2) . . . . ?
O25 C24 C241 F242 -63.34(17) . . . . ?
C23 C24 C241 F242 116.33(15) . . . . ?
O25 C24 C241 F241 54.00(17) . . . . ?
C23 C24 C241 F241 -126.32(14) . . . . ?
C23 C24 O25 Co1 23.5(2) . . . . ?
C241 C24 O25 Co1 -156.87(10) . . . . ?
O21 Co1 O25 C24 -25.34(11) . . . . ?
O15 Co1 O25 C24 152.71(11) . . . . ?
O11 Co1 O25 C24 65.94(10) . . . . ?
N34 Co1 O25 C24 -17.8(7) . . . . ?
N31 Co1 O25 C24 -118.32(11) . . . . ?
O21 Co1 N31 C312 -16.62(9) . . . . ?
O15 Co1 N31 C312 160.19(9) . . . . ?
O11 Co1 N31 C312 160.3(5) . . . . ?
O25 Co1 N31 C312 70.60(9) . . . . ?
N34 Co1 N31 C312 -105.89(9) . . . . ?
O21 Co1 N31 C311 -137.55(10) . . . . ?
O15 Co1 N31 C311 39.26(10) . . . . ?
O11 Co1 N31 C311 39.3(6) . . . . ?
O25 Co1 N31 C311 -50.33(10) . . . . ?
N34 Co1 N31 C311 133.18(10) . . . . ?
O21 Co1 N31 C32 103.20(9) . . . . ?
O15 Co1 N31 C32 -79.99(9) . . . . ?
O11 Co1 N31 C32 -79.9(6) . . . . ?
O25 Co1 N31 C32 -169.58(9) . . . . ?
N34 Co1 N31 C32 13.93(9) . . . . ?
C312 N31 C32 C33 79.44(15) . . . . ?
C311 N31 C32 C33 -161.53(12) . . . . ?
Co1 N31 C32 C33 -40.90(13) . . . . ?
N31 C32 C33 N34 58.72(16) . . . . ?
C32 C33 N34 C341 -162.58(12) . . . . ?
C32 C33 N34 C342 79.09(15) . . . . ?
C32 C33 N34 Co1 -41.48(13) . . . . ?
O21 Co1 N34 C341 40.62(10) . . . . ?
O15 Co1 N34 C341 -137.40(10) . . . . ?
O11 Co1 N34 C341 -50.27(10) . . . . ?
O25 Co1 N34 C341 33.1(7) . . . . ?
N31 Co1 N34 C341 133.98(10) . . . . ?
O21 Co1 N34 C342 161.49(9) . . . . ?
O15 Co1 N34 C342 -16.54(9) . . . . ?
O11 Co1 N34 C342 70.59(9) . . . . ?
O25 Co1 N34 C342 154.0(6) . . . . ?
N31 Co1 N34 C342 -105.15(10) . . . . ?
O21 Co1 N34 C33 -78.57(9) . . . . ?
O15 Co1 N34 C33 103.40(9) . . . . ?
O11 Co1 N34 C33 -169.47(9) . . . . ?
O25 Co1 N34 C33 -86.1(7) . . . . ?
N31 Co1 N34 C33 14.79(9) . . . . ?
